data_4346161
loop_
_publ_author_name
'Bonyhady, Simon J.'
'Goldberg, Jonathan M.'
'Wedgwood, Nicole'
'Dugan, Thomas R.'
'Eklund, Andrew G.'
'Brennessel, William W.'
'Holland, Patrick L.'

_publ_section_title
;
 Cobalt(II) Complex of a Diazoalkane Radical Anion.
;
_journal_issue 11
_journal_name_full 'Inorganic chemistry'
_journal_page_first 5148
_journal_page_last 5150
_journal_paper_doi 10.1021/acs.inorgchem.5b00673
_journal_volume 54
_journal_year 2015
_chemical_absolute_configuration ad
_chemical_formula_moiety 'C48 H63 Co N3'
_chemical_formula_sum 'C48 H63 Co N3'
_chemical_formula_weight 740.94
_chemical_name_common holtd37
_space_group_IT_number 4
_space_group_name_Hall 'P 2yb'
_space_group_name_H-M_alt 'P 1 21 1'
_symmetry_cell_setting monoclinic
_symmetry_space_group_name_H-M 'P 1 21 1'
_atom_sites_solution_hydrogens geom
_atom_sites_solution_primary direct
_atom_sites_solution_secondary difmap
_audit_creation_method SHELXL-97
_cell_angle_alpha 90.00
_cell_angle_beta 97.137(4)
_cell_angle_gamma 90.00
_cell_formula_units_Z 2
_cell_length_a 12.623(2)
_cell_length_b 9.6011(18)
_cell_length_c 17.401(3)
_cell_measurement_reflns_used 4011
_cell_measurement_temperature 100.0(5)
_cell_measurement_theta_max 26.95
_cell_measurement_theta_min 2.43
_cell_volume 2092.6(6)
_computing_cell_refinement 'SAINT (Bruker, 2009)'
_computing_data_collection 'APEX2 (Bruker, 2011)'
_computing_data_reduction 'SAINT (Bruker, 2009)'
_computing_molecular_graphics 'SHELXTL (Sheldrick, 2008)'
_computing_publication_material 'SHELXTL (Sheldrick, 2008)'
_computing_structure_refinement 'SHELXL-97 (Sheldrick, 2008)'
_computing_structure_solution 'SIR97 (Altomare et al., 1999)'
_diffrn_ambient_temperature 100.0(5)
_diffrn_measured_fraction_theta_full 1.000
_diffrn_measured_fraction_theta_max 1.000
_diffrn_measurement_device_type 'Bruker SMART APEX II CCD Platform'
_diffrn_measurement_method 'area detector, \w scans per \f'
_diffrn_radiation_monochromator graphite
_diffrn_radiation_source 'fine-focus sealed tube'
_diffrn_radiation_type MoK\a
_diffrn_radiation_wavelength 0.71073
_diffrn_reflns_av_R_equivalents 0.1014
_diffrn_reflns_av_sigmaI/netI 0.1447
_diffrn_reflns_limit_h_max 19
_diffrn_reflns_limit_h_min -19
_diffrn_reflns_limit_k_max 15
_diffrn_reflns_limit_k_min -15
_diffrn_reflns_limit_l_max 27
_diffrn_reflns_limit_l_min -27
_diffrn_reflns_number 51481
_diffrn_reflns_theta_full 33.73
_diffrn_reflns_theta_max 33.73
_diffrn_reflns_theta_min 1.89
_diffrn_standards_number 0
_exptl_absorpt_coefficient_mu 0.445
_exptl_absorpt_correction_T_max 0.9652
_exptl_absorpt_correction_T_min 0.8930
_exptl_absorpt_correction_type multi-scan
_exptl_absorpt_process_details 'SADABS (Sheldrick, 2008)'
_exptl_crystal_colour 'dark orange-brown'
_exptl_crystal_density_diffrn 1.176
_exptl_crystal_density_method 'not measured'
_exptl_crystal_description block
_exptl_crystal_F_000 798
_exptl_crystal_size_max 0.26
_exptl_crystal_size_mid 0.14
_exptl_crystal_size_min 0.08
_refine_diff_density_max 0.914
_refine_diff_density_min -0.950
_refine_diff_density_rms 0.085
_refine_ls_abs_structure_details 'Flack H D (1983), 7912 Friedel pairs, Acta Cryst. A39, 876-881'
_refine_ls_abs_structure_Flack -0.032(12)
_refine_ls_extinction_method none
_refine_ls_goodness_of_fit_ref 0.923
_refine_ls_hydrogen_treatment constr
_refine_ls_matrix_type full
_refine_ls_number_parameters 483
_refine_ls_number_reflns 16673
_refine_ls_number_restraints 1
_refine_ls_restrained_S_all 0.923
_refine_ls_R_factor_all 0.1075
_refine_ls_R_factor_gt 0.0636
_refine_ls_shift/su_max 0.001
_refine_ls_shift/su_mean 0.000
_refine_ls_structure_factor_coef Fsqd
_refine_ls_weighting_details 'calc w=1/[\s^2^(Fo^2^)+(0.0424P)^2^+0.0000P] where P=(Fo^2^+2Fc^2^)/3'
_refine_ls_weighting_scheme calc
_refine_ls_wR_factor_gt 0.1336
_refine_ls_wR_factor_ref 0.1522
_reflns_number_gt 10312
_reflns_number_total 16673
_reflns_threshold_expression >2sigma(I)
_cod_data_source_file ic5b00673_si_002.cif
_cod_data_source_block 2
_cod_original_cell_volume 2092.5(7)
_cod_database_code 4346161

loop_
_symmetry_equiv_pos_as_xyz
'x, y, z'
'-x, y+1/2, -z'

loop_
_atom_site_label
_atom_site_type_symbol
_atom_site_fract_x
_atom_site_fract_y
_atom_site_fract_z
_atom_site_U_iso_or_equiv
_atom_site_adp_type
_atom_site_occupancy
_atom_site_symmetry_multiplicity
_atom_site_calc_flag
_atom_site_refinement_flags
Co1 Co 0.23971(3) 0.82857(4) 0.748972(19) 0.02143(8) Uani 1 1 d .
N11 N 0.25498(17) 0.9499(2) 0.84087(12) 0.0176(4) Uani 1 1 d .
N21 N 0.37660(16) 0.8664(2) 0.71716(12) 0.0178(4) Uani 1 1 d .
C11 C 0.3628(2) 1.1135(3) 0.93859(15) 0.0215(5) Uani 1 1 d .
C21 C 0.3450(2) 1.0153(2) 0.86630(14) 0.0176(5) Uani 1 1 d .
C31 C 0.4365(2) 1.0030(3) 0.82760(15) 0.0198(5) Uani 1 1 d .
H31A H 0.4977 1.0483 0.8535 0.024 Uiso 1 1 calc R
C41 C 0.4553(2) 0.9370(2) 0.75813(14) 0.0183(5) Uani 1 1 d .
C51 C 0.5720(2) 0.9468(3) 0.73934(15) 0.0214(5) Uani 1 1 d .
C61 C 0.2672(2) 1.1361(3) 0.98473(17) 0.0283(6) Uani 1 1 d .
H61A H 0.2870 1.2033 1.0264 0.042 Uiso 1 1 calc R
H61B H 0.2478 1.0473 1.0070 0.042 Uiso 1 1 calc R
H61C H 0.2062 1.1720 0.9500 0.042 Uiso 1 1 calc R
C71 C 0.4536(2) 1.0559(3) 0.99642(16) 0.0293(6) Uani 1 1 d .
H71A H 0.4685 1.1208 1.0399 0.044 Uiso 1 1 calc R
H71B H 0.5179 1.0447 0.9706 0.044 Uiso 1 1 calc R
H71C H 0.4326 0.9654 1.0157 0.044 Uiso 1 1 calc R
C81 C 0.3934(3) 1.2585(3) 0.91023(18) 0.0302(6) Uani 1 1 d .
H81A H 0.4055 1.3223 0.9544 0.045 Uiso 1 1 calc R
H81B H 0.3354 1.2944 0.8728 0.045 Uiso 1 1 calc R
H81C H 0.4587 1.2511 0.8854 0.045 Uiso 1 1 calc R
C91 C 0.6433(2) 0.8685(3) 0.80355(19) 0.0344(7) Uani 1 1 d .
H91A H 0.7181 0.8767 0.7946 0.052 Uiso 1 1 calc R
H91B H 0.6228 0.7699 0.8029 0.052 Uiso 1 1 calc R
H91C H 0.6341 0.9089 0.8540 0.052 Uiso 1 1 calc R
C101 C 0.6078(2) 1.1003(3) 0.73811(17) 0.0285(6) Uani 1 1 d .
H10A H 0.6818 1.1049 0.7268 0.043 Uiso 1 1 calc R
H10B H 0.6027 1.1428 0.7887 0.043 Uiso 1 1 calc R
H10C H 0.5615 1.1508 0.6981 0.043 Uiso 1 1 calc R
C111 C 0.5947(2) 0.8853(3) 0.66133(18) 0.0325(7) Uani 1 1 d .
H11A H 0.6696 0.9012 0.6546 0.049 Uiso 1 1 calc R
H11B H 0.5486 0.9305 0.6191 0.049 Uiso 1 1 calc R
H11C H 0.5802 0.7850 0.6606 0.049 Uiso 1 1 calc R
C12 C 0.1601(2) 0.9449(3) 0.87790(14) 0.0174(5) Uani 1 1 d .
C22 C 0.0729(2) 1.0308(3) 0.85201(15) 0.0217(5) Uani 1 1 d .
C32 C -0.0209(2) 1.0134(3) 0.88541(17) 0.0280(6) Uani 1 1 d .
H32A H -0.0805 1.0709 0.8687 0.034 Uiso 1 1 calc R
C42 C -0.0299(2) 0.9150(3) 0.94214(17) 0.0286(6) Uani 1 1 d .
H42A H -0.0947 0.9061 0.9643 0.034 Uiso 1 1 calc R
C52 C 0.0561(2) 0.8296(4) 0.96648(14) 0.0249(5) Uani 1 1 d .
H52A H 0.0497 0.7619 1.0055 0.030 Uiso 1 1 calc R
C62 C 0.15181(19) 0.8409(3) 0.93500(13) 0.0204(5) Uani 1 1 d .
C72 C 0.0782(2) 1.1397(3) 0.78900(17) 0.0269(6) Uani 1 1 d .
H72A H 0.1502 1.1330 0.7709 0.032 Uiso 1 1 calc R
C82 C -0.0052(3) 1.1127(3) 0.71967(18) 0.0388(8) Uani 1 1 d .
H82A H 0.0002 1.0159 0.7028 0.058 Uiso 1 1 calc R
H82B H 0.0071 1.1754 0.6772 0.058 Uiso 1 1 calc R
H82C H -0.0766 1.1294 0.7344 0.058 Uiso 1 1 calc R
C92 C 0.0652(3) 1.2889(3) 0.8187(2) 0.0421(8) Uani 1 1 d .
H92A H 0.1173 1.3053 0.8644 0.063 Uiso 1 1 calc R
H92B H -0.0071 1.3009 0.8325 0.063 Uiso 1 1 calc R
H92C H 0.0773 1.3556 0.7780 0.063 Uiso 1 1 calc R
C102 C 0.2427(2) 0.7417(3) 0.95885(15) 0.0232(5) Uani 1 1 d .
H10D H 0.3081 0.7793 0.9392 0.028 Uiso 1 1 calc R
C112 C 0.2173(3) 0.5992(3) 0.92076(19) 0.0355(7) Uani 1 1 d .
H11D H 0.2016 0.6110 0.8646 0.053 Uiso 1 1 calc R
H11E H 0.1552 0.5585 0.9410 0.053 Uiso 1 1 calc R
H11F H 0.2789 0.5373 0.9324 0.053 Uiso 1 1 calc R
C122 C 0.2664(3) 0.7264(3) 1.04667(16) 0.0321(6) Uani 1 1 d .
H12A H 0.2801 0.8184 1.0702 0.048 Uiso 1 1 calc R
H12B H 0.3293 0.6671 1.0593 0.048 Uiso 1 1 calc R
H12C H 0.2048 0.6839 1.0668 0.048 Uiso 1 1 calc R
C13 C 0.37351(18) 0.8135(3) 0.63958(13) 0.0179(4) Uani 1 1 d .
C23 C 0.3806(2) 0.6689(3) 0.62780(16) 0.0215(5) Uani 1 1 d .
C33 C 0.3678(2) 0.6195(3) 0.55192(16) 0.0241(5) Uani 1 1 d .
H33A H 0.3733 0.5223 0.5430 0.029 Uiso 1 1 calc R
C43 C 0.3475(2) 0.7079(3) 0.48964(16) 0.0260(6) Uani 1 1 d .
H43A H 0.3397 0.6720 0.4384 0.031 Uiso 1 1 calc R
C53 C 0.3385(2) 0.8504(3) 0.50224(15) 0.0246(6) Uani 1 1 d .
H53A H 0.3240 0.9111 0.4591 0.029 Uiso 1 1 calc R
C63 C 0.3502(2) 0.9054(3) 0.57642(15) 0.0200(5) Uani 1 1 d .
C73 C 0.4018(2) 0.5677(3) 0.69491(17) 0.0278(6) Uani 1 1 d .
H73A H 0.4143 0.6233 0.7438 0.033 Uiso 1 1 calc R
C83 C 0.3052(3) 0.4742(3) 0.70013(19) 0.0347(7) Uani 1 1 d .
H83A H 0.2425 0.5320 0.7056 0.052 Uiso 1 1 calc R
H83B H 0.3195 0.4127 0.7452 0.052 Uiso 1 1 calc R
H83C H 0.2915 0.4179 0.6530 0.052 Uiso 1 1 calc R
C93 C 0.5011(3) 0.4795(4) 0.6892(2) 0.0436(8) Uani 1 1 d .
H93A H 0.5634 0.5405 0.6893 0.065 Uiso 1 1 calc R
H93B H 0.4914 0.4253 0.6411 0.065 Uiso 1 1 calc R
H93C H 0.5123 0.4160 0.7336 0.065 Uiso 1 1 calc R
C103 C 0.3317(2) 1.0598(3) 0.58972(16) 0.0233(5) Uani 1 1 d .
H10E H 0.3780 1.0871 0.6382 0.028 Uiso 1 1 calc R
C113 C 0.2155(2) 1.0855(3) 0.60309(18) 0.0289(6) Uani 1 1 d .
H11G H 0.2064 1.1837 0.6163 0.043 Uiso 1 1 calc R
H11H H 0.1978 1.0265 0.6457 0.043 Uiso 1 1 calc R
H11I H 0.1680 1.0629 0.5558 0.043 Uiso 1 1 calc R
C123 C 0.3612(3) 1.1534(3) 0.52472(19) 0.0318(6) Uani 1 1 d .
H12D H 0.4347 1.1336 0.5153 0.048 Uiso 1 1 calc R
H12E H 0.3555 1.2512 0.5398 0.048 Uiso 1 1 calc R
H12F H 0.3125 1.1355 0.4774 0.048 Uiso 1 1 calc R
N14 N 0.10919(18) 0.7560(2) 0.72216(13) 0.0225(4) Uani 1 1 d .
C14 C 0.0217(2) 0.7255(3) 0.68235(15) 0.0190(5) Uani 1 1 d .
C24 C -0.0033(2) 0.7755(3) 0.60005(14) 0.0193(5) Uani 1 1 d .
C34 C 0.0730(2) 0.7640(3) 0.54932(15) 0.0204(5) Uani 1 1 d .
H34A H 0.1392 0.7196 0.5657 0.024 Uiso 1 1 calc R
C44 C 0.0527(2) 0.8175(3) 0.47458(14) 0.0244(5) Uani 1 1 d .
H44A H 0.1038 0.8062 0.4394 0.029 Uiso 1 1 calc R
C54 C -0.0415(2) 0.8865(3) 0.45164(16) 0.0261(6) Uani 1 1 d .
H54A H -0.0545 0.9244 0.4009 0.031 Uiso 1 1 calc R
C64 C -0.1174(2) 0.9013(3) 0.50205(17) 0.0255(6) Uani 1 1 d .
H64A H -0.1815 0.9510 0.4864 0.031 Uiso 1 1 calc R
C74 C -0.09935(19) 0.8431(3) 0.57559(15) 0.0234(5) Uani 1 1 d .
H74A H -0.1527 0.8494 0.6094 0.028 Uiso 1 1 calc R
C84 C -0.0604(2) 0.6415(3) 0.71594(15) 0.0209(5) Uani 1 1 d .
C94 C -0.0629(2) 0.6445(3) 0.79604(16) 0.0266(6) Uani 1 1 d .
H94A H -0.0143 0.7024 0.8276 0.032 Uiso 1 1 calc R
C104 C -0.1351(2) 0.5642(4) 0.82982(17) 0.0332(7) Uani 1 1 d .
H10F H -0.1363 0.5678 0.8843 0.040 Uiso 1 1 calc R
C114 C -0.2057(2) 0.4784(4) 0.78487(18) 0.0341(7) Uani 1 1 d .
H11J H -0.2548 0.4225 0.8084 0.041 Uiso 1 1 calc R
C124 C -0.2046(2) 0.4745(3) 0.70550(18) 0.0306(6) Uani 1 1 d .
H12G H -0.2529 0.4156 0.6744 0.037 Uiso 1 1 calc R
C134 C -0.1328(2) 0.5569(3) 0.67111(15) 0.0226(5) Uani 1 1 d .
H13A H -0.1333 0.5551 0.6165 0.027 Uiso 1 1 calc R

loop_
_atom_site_aniso_label
_atom_site_aniso_U_11
_atom_site_aniso_U_22
_atom_site_aniso_U_33
_atom_site_aniso_U_23
_atom_site_aniso_U_13
_atom_site_aniso_U_12
Co1 0.01994(17) 0.02293(15) 0.02204(15) -0.00241(15) 0.00511(12) -0.00156(17)
N11 0.0168(10) 0.0170(9) 0.0196(10) 0.0005(8) 0.0049(8) 0.0000(8)
N21 0.0163(10) 0.0176(9) 0.0198(9) -0.0033(7) 0.0038(8) 0.0005(7)
C11 0.0213(13) 0.0210(11) 0.0222(12) -0.0043(10) 0.0029(10) -0.0013(10)
C21 0.0210(12) 0.0139(10) 0.0178(11) -0.0002(9) 0.0024(9) 0.0034(9)
C31 0.0167(12) 0.0193(11) 0.0226(12) -0.0002(9) -0.0007(10) -0.0015(9)
C41 0.0191(12) 0.0147(10) 0.0212(12) 0.0005(9) 0.0028(9) 0.0022(9)
C51 0.0145(11) 0.0236(12) 0.0260(13) -0.0026(10) 0.0020(10) 0.0004(9)
C61 0.0293(15) 0.0287(14) 0.0272(14) -0.0124(11) 0.0050(12) -0.0016(11)
C71 0.0287(15) 0.0353(15) 0.0235(13) -0.0045(12) 0.0016(12) 0.0001(12)
C81 0.0376(16) 0.0186(12) 0.0350(15) -0.0046(11) 0.0067(13) -0.0049(11)
C91 0.0203(13) 0.0386(16) 0.0437(17) 0.0059(13) 0.0013(12) 0.0070(11)
C101 0.0199(13) 0.0326(14) 0.0348(15) 0.0002(12) 0.0103(11) -0.0074(11)
C111 0.0191(13) 0.0388(15) 0.0421(17) -0.0130(13) 0.0136(12) -0.0012(12)
C12 0.0184(11) 0.0202(11) 0.0144(10) -0.0042(9) 0.0055(9) -0.0001(9)
C22 0.0225(13) 0.0192(11) 0.0238(13) -0.0050(10) 0.0050(10) 0.0035(9)
C32 0.0218(14) 0.0302(14) 0.0328(15) -0.0072(12) 0.0063(11) 0.0079(11)
C42 0.0205(13) 0.0341(15) 0.0340(15) -0.0079(12) 0.0147(11) 0.0019(11)
C52 0.0274(12) 0.0268(11) 0.0224(11) -0.0014(13) 0.0102(9) -0.0016(14)
C62 0.0207(11) 0.0228(12) 0.0181(10) -0.0040(11) 0.0045(8) 0.0008(11)
C72 0.0256(14) 0.0245(13) 0.0311(15) 0.0020(11) 0.0058(11) 0.0104(11)
C82 0.050(2) 0.0319(15) 0.0327(16) 0.0027(13) -0.0012(15) 0.0093(14)
C92 0.052(2) 0.0238(14) 0.0475(19) -0.0014(13) -0.0050(16) 0.0050(13)
C102 0.0282(14) 0.0216(12) 0.0203(12) 0.0006(9) 0.0050(10) -0.0001(10)
C112 0.048(2) 0.0240(14) 0.0333(16) -0.0010(12) 0.0020(14) 0.0103(13)
C122 0.0327(16) 0.0396(16) 0.0242(14) 0.0076(12) 0.0052(12) 0.0008(13)
C13 0.0124(9) 0.0213(12) 0.0204(10) -0.0026(10) 0.0029(8) 0.0004(9)
C23 0.0132(11) 0.0210(11) 0.0308(14) -0.0022(10) 0.0042(10) 0.0020(9)
C33 0.0157(12) 0.0243(12) 0.0325(14) -0.0083(11) 0.0040(11) 0.0011(10)
C43 0.0221(13) 0.0341(14) 0.0225(13) -0.0099(11) 0.0053(10) 0.0006(11)
C53 0.0219(12) 0.0310(16) 0.0213(11) 0.0024(11) 0.0047(9) 0.0005(11)
C63 0.0147(11) 0.0238(12) 0.0222(12) -0.0014(10) 0.0050(9) 0.0010(9)
C73 0.0297(15) 0.0229(12) 0.0287(14) -0.0018(11) -0.0038(12) 0.0029(11)
C83 0.0385(18) 0.0301(15) 0.0363(16) 0.0083(13) 0.0072(14) 0.0000(13)
C93 0.0365(19) 0.0327(16) 0.061(2) 0.0031(16) 0.0020(17) 0.0110(14)
C103 0.0213(13) 0.0215(12) 0.0266(13) 0.0012(10) 0.0013(11) -0.0026(10)
C113 0.0311(15) 0.0216(12) 0.0365(15) 0.0035(11) 0.0139(12) 0.0064(11)
C123 0.0280(15) 0.0278(14) 0.0411(17) 0.0098(12) 0.0101(13) -0.0031(11)
N14 0.0184(11) 0.0235(11) 0.0257(11) -0.0019(9) 0.0030(9) -0.0003(9)
C14 0.0167(11) 0.0191(11) 0.0218(12) -0.0050(9) 0.0049(9) 0.0012(9)
C24 0.0188(12) 0.0170(10) 0.0218(12) -0.0017(9) 0.0016(9) -0.0027(9)
C34 0.0179(12) 0.0202(11) 0.0235(12) -0.0012(10) 0.0040(10) -0.0011(9)
C44 0.0239(11) 0.0251(12) 0.0247(11) -0.0006(12) 0.0053(9) -0.0041(12)
C54 0.0274(14) 0.0257(12) 0.0245(13) 0.0043(10) -0.0001(11) -0.0059(11)
C64 0.0221(13) 0.0219(12) 0.0317(14) 0.0036(11) -0.0008(11) 0.0027(10)
C74 0.0180(11) 0.0239(12) 0.0284(12) -0.0017(11) 0.0040(9) -0.0001(11)
C84 0.0169(12) 0.0238(12) 0.0225(12) 0.0007(10) 0.0045(10) 0.0038(10)
C94 0.0221(13) 0.0326(14) 0.0256(13) -0.0032(11) 0.0045(11) 0.0025(11)
C104 0.0291(15) 0.0468(18) 0.0251(14) 0.0050(13) 0.0092(12) 0.0000(14)
C114 0.0227(14) 0.0461(18) 0.0346(16) 0.0119(14) 0.0077(12) -0.0046(13)
C124 0.0212(14) 0.0356(15) 0.0350(16) 0.0066(12) 0.0038(12) -0.0083(12)
C134 0.0177(12) 0.0279(13) 0.0222(12) 0.0003(10) 0.0032(10) -0.0020(10)

loop_
_atom_type_symbol
_atom_type_description
_atom_type_scat_dispersion_real
_atom_type_scat_dispersion_imag
_atom_type_scat_source
C C 0.0033 0.0016 'International Tables Vol C Tables 4.2.6.8 and 6.1.1.4'
H H 0.0000 0.0000 'International Tables Vol C Tables 4.2.6.8 and 6.1.1.4'
N N 0.0061 0.0033 'International Tables Vol C Tables 4.2.6.8 and 6.1.1.4'
Co Co 0.3494 0.9721 'International Tables Vol C Tables 4.2.6.8 and 6.1.1.4'

loop_
_geom_angle_atom_site_label_1
_geom_angle_atom_site_label_2
_geom_angle_atom_site_label_3
_geom_angle
N14 Co1 N21 146.16(10)
N14 Co1 N11 115.76(10)
N21 Co1 N11 97.00(9)
C21 N11 C12 126.6(2)
C21 N11 Co1 123.03(17)
C12 N11 Co1 110.09(15)
C41 N21 C13 127.8(2)
C41 N21 Co1 125.54(17)
C13 N21 Co1 106.51(14)
C71 C11 C81 109.9(2)
C71 C11 C61 106.1(2)
C81 C11 C61 106.4(2)
C71 C11 C21 109.3(2)
C81 C11 C21 107.7(2)
C61 C11 C21 117.3(2)
N11 C21 C31 121.3(2)
N11 C21 C11 125.8(2)
C31 C21 C11 112.9(2)
C41 C31 C21 132.9(2)
C41 C31 H31A 113.6
C21 C31 H31A 113.6
N21 C41 C31 119.6(2)
N21 C41 C51 125.6(2)
C31 C41 C51 114.7(2)
C111 C51 C91 107.3(2)
C111 C51 C101 105.5(2)
C91 C51 C101 109.3(2)
C111 C51 C41 116.6(2)
C91 C51 C41 107.6(2)
C101 C51 C41 110.3(2)
C11 C61 H61A 109.5
C11 C61 H61B 109.5
H61A C61 H61B 109.5
C11 C61 H61C 109.5
H61A C61 H61C 109.5
H61B C61 H61C 109.5
C11 C71 H71A 109.5
C11 C71 H71B 109.5
H71A C71 H71B 109.5
C11 C71 H71C 109.5
H71A C71 H71C 109.5
H71B C71 H71C 109.5
C11 C81 H81A 109.5
C11 C81 H81B 109.5
H81A C81 H81B 109.5
C11 C81 H81C 109.5
H81A C81 H81C 109.5
H81B C81 H81C 109.5
C51 C91 H91A 109.5
C51 C91 H91B 109.5
H91A C91 H91B 109.5
C51 C91 H91C 109.5
H91A C91 H91C 109.5
H91B C91 H91C 109.5
C51 C101 H10A 109.5
C51 C101 H10B 109.5
H10A C101 H10B 109.5
C51 C101 H10C 109.5
H10A C101 H10C 109.5
H10B C101 H10C 109.5
C51 C111 H11A 109.5
C51 C111 H11B 109.5
H11A C111 H11B 109.5
C51 C111 H11C 109.5
H11A C111 H11C 109.5
H11B C111 H11C 109.5
C22 C12 C62 121.0(2)
C22 C12 N11 120.2(2)
C62 C12 N11 118.5(2)
C32 C22 C12 118.0(2)
C32 C22 C72 119.9(2)
C12 C22 C72 122.1(2)
C42 C32 C22 122.1(3)
C42 C32 H32A 119.0
C22 C32 H32A 119.0
C32 C42 C52 119.5(3)
C32 C42 H42A 120.3
C52 C42 H42A 120.3
C42 C52 C62 121.3(3)
C42 C52 H52A 119.3
C62 C52 H52A 119.3
C52 C62 C12 118.2(2)
C52 C62 C102 120.7(3)
C12 C62 C102 121.1(2)
C82 C72 C22 111.4(3)
C82 C72 C92 109.5(2)
C22 C72 C92 112.4(2)
C82 C72 H72A 107.8
C22 C72 H72A 107.8
C92 C72 H72A 107.8
C72 C82 H82A 109.5
C72 C82 H82B 109.5
H82A C82 H82B 109.5
C72 C82 H82C 109.5
H82A C82 H82C 109.5
H82B C82 H82C 109.5
C72 C92 H92A 109.5
C72 C92 H92B 109.5
H92A C92 H92B 109.5
C72 C92 H92C 109.5
H92A C92 H92C 109.5
H92B C92 H92C 109.5
C62 C102 C122 112.6(2)
C62 C102 C112 109.4(2)
C122 C102 C112 110.5(2)
C62 C102 H10D 108.1
C122 C102 H10D 108.1
C112 C102 H10D 108.1
C102 C112 H11D 109.5
C102 C112 H11E 109.5
H11D C112 H11E 109.5
C102 C112 H11F 109.5
H11D C112 H11F 109.5
H11E C112 H11F 109.5
C102 C122 H12A 109.5
C102 C122 H12B 109.5
H12A C122 H12B 109.5
C102 C122 H12C 109.5
H12A C122 H12C 109.5
H12B C122 H12C 109.5
C23 C13 C63 120.9(2)
C23 C13 N21 119.3(2)
C63 C13 N21 119.3(2)
C33 C23 C13 118.2(2)
C33 C23 C73 120.0(2)
C13 C23 C73 121.9(2)
C43 C33 C23 121.6(3)
C43 C33 H33A 119.2
C23 C33 H33A 119.2
C33 C43 C53 119.6(2)
C33 C43 H43A 120.2
C53 C43 H43A 120.2
C63 C53 C43 121.3(3)
C63 C53 H53A 119.3
C43 C53 H53A 119.3
C53 C63 C13 118.4(2)
C53 C63 C103 120.8(2)
C13 C63 C103 120.7(2)
C23 C73 C83 110.9(2)
C23 C73 C93 111.9(3)
C83 C73 C93 110.2(3)
C23 C73 H73A 107.9
C83 C73 H73A 107.9
C93 C73 H73A 107.9
C73 C83 H83A 109.5
C73 C83 H83B 109.5
H83A C83 H83B 109.5
C73 C83 H83C 109.5
H83A C83 H83C 109.5
H83B C83 H83C 109.5
C73 C93 H93A 109.5
C73 C93 H93B 109.5
H93A C93 H93B 109.5
C73 C93 H93C 109.5
H93A C93 H93C 109.5
H93B C93 H93C 109.5
C63 C103 C123 113.8(2)
C63 C103 C113 110.4(2)
C123 C103 C113 110.1(2)
C63 C103 H10E 107.4
C123 C103 H10E 107.4
C113 C103 H10E 107.4
C103 C113 H11G 109.5
C103 C113 H11H 109.5
H11G C113 H11H 109.5
C103 C113 H11I 109.5
H11G C113 H11I 109.5
H11H C113 H11I 109.5
C103 C123 H12D 109.5
C103 C123 H12E 109.5
H12D C123 H12E 109.5
C103 C123 H12F 109.5
H12D C123 H12F 109.5
H12E C123 H12F 109.5
C14 N14 Co1 160.7(2)
N14 C14 C84 120.9(2)
N14 C14 C24 120.9(2)
C84 C14 C24 118.2(2)
C34 C24 C74 119.2(2)
C34 C24 C14 119.9(2)
C74 C24 C14 120.7(2)
C24 C34 C44 120.2(2)
C24 C34 H34A 119.9
C44 C34 H34A 119.9
C54 C44 C34 120.0(2)
C54 C44 H44A 120.0
C34 C44 H44A 120.0
C44 C54 C64 120.4(2)
C44 C54 H54A 119.8
C64 C54 H54A 119.8
C54 C64 C74 119.7(3)
C54 C64 H64A 120.1
C74 C64 H64A 120.1
C64 C74 C24 120.3(2)
C64 C74 H74A 119.8
C24 C74 H74A 119.8
C134 C84 C94 118.5(3)
C134 C84 C14 122.5(2)
C94 C84 C14 118.9(2)
C104 C94 C84 120.7(3)
C104 C94 H94A 119.6
C84 C94 H94A 119.6
C94 C104 C114 120.4(3)
C94 C104 H10F 119.8
C114 C104 H10F 119.8
C104 C114 C124 119.7(3)
C104 C114 H11J 120.2
C124 C114 H11J 120.2
C114 C124 C134 120.1(3)
C114 C124 H12G 119.9
C134 C124 H12G 119.9
C84 C134 C124 120.6(3)
C84 C134 H13A 119.7
C124 C134 H13A 119.7

loop_
_geom_bond_atom_site_label_1
_geom_bond_atom_site_label_2
_geom_bond_distance
Co1 N14 1.796(2)
Co1 N21 1.914(2)
Co1 N11 1.968(2)
N11 C21 1.326(3)
N11 C12 1.430(3)
N21 C41 1.333(3)
N21 C13 1.438(3)
C11 C71 1.532(4)
C11 C81 1.542(4)
C11 C61 1.545(4)
C11 C21 1.566(3)
C21 C31 1.412(4)
C31 C41 1.411(4)
C31 H31A 0.9500
C41 C51 1.552(4)
C51 C111 1.539(4)
C51 C91 1.540(4)
C51 C101 1.543(4)
C61 H61A 0.9800
C61 H61B 0.9800
C61 H61C 0.9800
C71 H71A 0.9800
C71 H71B 0.9800
C71 H71C 0.9800
C81 H81A 0.9800
C81 H81B 0.9800
C81 H81C 0.9800
C91 H91A 0.9800
C91 H91B 0.9800
C91 H91C 0.9800
C101 H10A 0.9800
C101 H10B 0.9800
C101 H10C 0.9800
C111 H11A 0.9800
C111 H11B 0.9800
C111 H11C 0.9800
C12 C22 1.404(4)
C12 C62 1.422(4)
C22 C32 1.392(4)
C22 C72 1.523(4)
C32 C42 1.381(4)
C32 H32A 0.9500
C42 C52 1.385(4)
C42 H42A 0.9500
C52 C62 1.391(3)
C52 H52A 0.9500
C62 C102 1.509(4)
C72 C82 1.522(4)
C72 C92 1.538(4)
C72 H72A 1.0000
C82 H82A 0.9800
C82 H82B 0.9800
C82 H82C 0.9800
C92 H92A 0.9800
C92 H92B 0.9800
C92 H92C 0.9800
C102 C122 1.527(4)
C102 C112 1.537(4)
C102 H10D 1.0000
C112 H11D 0.9800
C112 H11E 0.9800
C112 H11F 0.9800
C122 H12A 0.9800
C122 H12B 0.9800
C122 H12C 0.9800
C13 C23 1.408(4)
C13 C63 1.411(4)
C23 C33 1.394(4)
C23 C73 1.517(4)
C33 C43 1.375(4)
C33 H33A 0.9500
C43 C53 1.392(4)
C43 H43A 0.9500
C53 C63 1.385(4)
C53 H53A 0.9500
C63 C103 1.523(4)
C73 C83 1.526(4)
C73 C93 1.527(4)
C73 H73A 1.0000
C83 H83A 0.9800
C83 H83B 0.9800
C83 H83C 0.9800
C93 H93A 0.9800
C93 H93B 0.9800
C93 H93C 0.9800
C103 C123 1.527(4)
C103 C113 1.533(4)
C103 H10E 1.0000
C113 H11G 0.9800
C113 H11H 0.9800
C113 H11I 0.9800
C123 H12D 0.9800
C123 H12E 0.9800
C123 H12F 0.9800
N14 C14 1.263(3)
C14 C84 1.489(4)
C14 C24 1.506(4)
C24 C34 1.389(4)
C24 C74 1.394(4)
C34 C44 1.392(4)
C34 H34A 0.9500
C44 C54 1.376(4)
C44 H44A 0.9500
C54 C64 1.384(4)
C54 H54A 0.9500
C64 C74 1.389(4)
C64 H64A 0.9500
C74 H74A 0.9500
C84 C134 1.388(4)
C84 C94 1.398(4)
C94 C104 1.380(4)
C94 H94A 0.9500
C104 C114 1.382(5)
C104 H10F 0.9500
C114 C124 1.383(4)
C114 H11J 0.9500
C124 C134 1.393(4)
C124 H12G 0.9500
C134 H13A 0.9500

loop_
_geom_torsion_atom_site_label_1
_geom_torsion_atom_site_label_2
_geom_torsion_atom_site_label_3
_geom_torsion_atom_site_label_4
_geom_torsion
N14 Co1 N11 C21 -177.41(18)
N21 Co1 N11 C21 -6.2(2)
N14 Co1 N11 C12 7.85(19)
N21 Co1 N11 C12 179.09(16)
N14 Co1 N21 C41 175.00(19)
N11 Co1 N21 C41 9.3(2)
N14 Co1 N21 C13 -0.8(3)
N11 Co1 N21 C13 -166.50(15)
C12 N11 C21 C31 174.7(2)
Co1 N11 C21 C31 0.9(3)
C12 N11 C21 C11 -6.4(4)
Co1 N11 C21 C11 179.79(18)
C71 C11 C21 N11 121.1(3)
C81 C11 C21 N11 -119.6(3)
C61 C11 C21 N11 0.2(4)
C71 C11 C21 C31 -59.9(3)
C81 C11 C21 C31 59.4(3)
C61 C11 C21 C31 179.2(2)
N11 C21 C31 C41 4.9(4)
C11 C21 C31 C41 -174.1(3)
C13 N21 C41 C31 168.1(2)
Co1 N21 C41 C31 -6.7(3)
C13 N21 C41 C51 -16.1(4)
Co1 N21 C41 C51 169.01(18)
C21 C31 C41 N21 -1.8(4)
C21 C31 C41 C51 -178.0(3)
N21 C41 C51 C111 8.3(4)
C31 C41 C51 C111 -175.8(2)
N21 C41 C51 C91 -112.2(3)
C31 C41 C51 C91 63.7(3)
N21 C41 C51 C101 128.6(3)
C31 C41 C51 C101 -55.5(3)
C21 N11 C12 C22 101.1(3)
Co1 N11 C12 C22 -84.4(2)
C21 N11 C12 C62 -85.9(3)
Co1 N11 C12 C62 88.6(2)
C62 C12 C22 C32 1.7(4)
N11 C12 C22 C32 174.5(2)
C62 C12 C22 C72 -177.9(2)
N11 C12 C22 C72 -5.1(4)
C12 C22 C32 C42 -0.2(4)
C72 C22 C32 C42 179.3(3)
C22 C32 C42 C52 -0.6(4)
C32 C42 C52 C62 0.1(4)
C42 C52 C62 C12 1.3(4)
C42 C52 C62 C102 -176.5(3)
C22 C12 C62 C52 -2.2(4)
N11 C12 C62 C52 -175.1(2)
C22 C12 C62 C102 175.6(2)
N11 C12 C62 C102 2.7(3)
C32 C22 C72 C82 -59.3(3)
C12 C22 C72 C82 120.3(3)
C32 C22 C72 C92 64.0(4)
C12 C22 C72 C92 -116.4(3)
C52 C62 C102 C122 -48.6(3)
C12 C62 C102 C122 133.7(3)
C52 C62 C102 C112 74.7(3)
C12 C62 C102 C112 -103.0(3)
C41 N21 C13 C23 108.8(3)
Co1 N21 C13 C23 -75.5(2)
C41 N21 C13 C63 -79.0(3)
Co1 N21 C13 C63 96.6(2)
C63 C13 C23 C33 2.4(4)
N21 C13 C23 C33 174.4(2)
C63 C13 C23 C73 -177.9(2)
N21 C13 C23 C73 -5.8(4)
C13 C23 C33 C43 -0.9(4)
C73 C23 C33 C43 179.4(3)
C23 C33 C43 C53 -0.5(4)
C33 C43 C53 C63 0.4(4)
C43 C53 C63 C13 1.1(4)
C43 C53 C63 C103 -175.2(3)
C23 C13 C63 C53 -2.5(4)
N21 C13 C63 C53 -174.5(2)
C23 C13 C63 C103 173.8(2)
N21 C13 C63 C103 1.8(3)
C33 C23 C73 C83 -66.6(3)
C13 C23 C73 C83 113.6(3)
C33 C23 C73 C93 56.9(4)
C13 C23 C73 C93 -122.8(3)
C53 C63 C103 C123 -32.2(4)
C13 C63 C103 C123 151.6(2)
C53 C63 C103 C113 92.2(3)
C13 C63 C103 C113 -84.0(3)
N21 Co1 N14 C14 -41.0(7)
N11 Co1 N14 C14 123.3(6)
Co1 N14 C14 C84 -178.8(5)
Co1 N14 C14 C24 0.0(7)
N14 C14 C24 C34 46.0(3)
C84 C14 C24 C34 -135.2(2)
N14 C14 C24 C74 -129.1(3)
C84 C14 C24 C74 49.7(3)
C74 C24 C34 C44 -1.1(4)
C14 C24 C34 C44 -176.2(2)
C24 C34 C44 C54 2.5(4)
C34 C44 C54 C64 -1.2(4)
C44 C54 C64 C74 -1.5(4)
C54 C64 C74 C24 2.9(4)
C34 C24 C74 C64 -1.6(4)
C14 C24 C74 C64 173.5(2)
N14 C14 C84 C134 -151.8(3)
C24 C14 C84 C134 29.4(4)
N14 C14 C84 C94 26.2(4)
C24 C14 C84 C94 -152.6(2)
C134 C84 C94 C104 0.5(4)
C14 C84 C94 C104 -177.6(3)
C84 C94 C104 C114 0.5(5)
C94 C104 C114 C124 -0.7(5)
C104 C114 C124 C134 -0.1(5)
C94 C84 C134 C124 -1.4(4)
C14 C84 C134 C124 176.6(3)
C114 C124 C134 C84 1.2(5)
